data_7719375
loop_
_publ_author_name
'Chleb&#xed;k, Richard'
'Kert&#xe9;sz, Erik'
'Erben, Milan'
'R&#x16f;&#x17e;i&#x10d;ka, Ale&#x161;'
'Jambor, Roman'
'Benk&#x151;, Zolt&#xe1;n'
'Dost&#xe1;l, Libor'

_publ_section_title
;
 Remarkable coordination variability of the P,C,P-pincer ligand in
 organotin(IV) compounds - a promising outlook for other p-block elements.
;
_journal_issue 40
_journal_name_full 'Dalton transactions (Cambridge, England : 2003)'
_journal_page_first 15093
_journal_page_last 15106
_journal_paper_doi 10.1039/d5dt01873k
_journal_volume 54
_journal_year 2025
_chemical_formula_moiety 'C22 H39 Cl3 O2 P2 Sn, 0.5(C6 H6)'
_chemical_formula_sum 'C25 H42 Cl3 O2 P2 Sn'
_chemical_formula_weight 661.56
_space_group_crystal_system monoclinic
_space_group_IT_number 14
_space_group_name_Hall '-P 2ybc'
_space_group_name_H-M_alt 'P 1 21/c 1'
_atom_sites_solution_hydrogens geom
_audit_creation_method 'APEX4 v2021.10-0'
_audit_update_record
;
2025-07-02 deposited with the CCDC.	2025-09-05 downloaded from the CCDC.
;
_cell_angle_alpha 90
_cell_angle_beta 94.831(2)
_cell_angle_gamma 90
_cell_formula_units_Z 4
_cell_length_a 14.1228(7)
_cell_length_b 13.9952(7)
_cell_length_c 15.4847(7)
_cell_measurement_reflns_used 77165
_cell_measurement_temperature 150(2)
_cell_measurement_theta_max 28
_cell_measurement_theta_min 1
_cell_volume 3049.7(3)
_computing_cell_refinement 'APEX4 v2022.10-0 (Bruker AXS)'
_computing_data_collection 'Bruker Instrument Service vV6.2.3'
_computing_data_reduction 'SAINT V8.37A (Bruker AXS Inc., 2015)'
_computing_molecular_graphics 'Platon (Spek, 2009)'
_computing_publication_material 'Platon (Spek, 2009)'
_computing_structure_refinement 'SHELXL-2019/1 (Sheldrick, 2019)'
_computing_structure_solution 'XT, VERSION 2014/5'
_diffrn_ambient_temperature 150(2)
_diffrn_detector_area_resol_mean 10.4167
_diffrn_measured_fraction_theta_full 0.999
_diffrn_measured_fraction_theta_max 0.999
_diffrn_measurement_device_type 'Bruker D8 - Venture'
_diffrn_measurement_method '\f and \w scans to fill the Ewald sphere'
_diffrn_radiation_type MoK\a
_diffrn_radiation_wavelength 0.71073
_diffrn_reflns_av_R_equivalents 0.1008
_diffrn_reflns_av_unetI/netI 0.0449
_diffrn_reflns_Laue_measured_fraction_full 0.999
_diffrn_reflns_Laue_measured_fraction_max 0.999
_diffrn_reflns_limit_h_max 18
_diffrn_reflns_limit_h_min -18
_diffrn_reflns_limit_k_max 18
_diffrn_reflns_limit_k_min -18
_diffrn_reflns_limit_l_max 20
_diffrn_reflns_limit_l_min -20
_diffrn_reflns_number 75606
_diffrn_reflns_point_group_measured_fraction_full 0.999
_diffrn_reflns_point_group_measured_fraction_max 0.999
_diffrn_reflns_theta_full 25.242
_diffrn_reflns_theta_max 28.285
_diffrn_reflns_theta_min 2.373
_diffrn_source 'sealed X-ray tube'
_exptl_absorpt_coefficient_mu 1.225
_exptl_absorpt_correction_T_max 0.7457
_exptl_absorpt_correction_T_min 0.6354
_exptl_absorpt_correction_type multi-scan
_exptl_absorpt_process_details
;
SADABS-2016/2 - Bruker AXS area detector
scaling and absorption correction
;
_exptl_crystal_colour colourless
_exptl_crystal_density_diffrn 1.441
_exptl_crystal_description plate
_exptl_crystal_F_000 1356
_exptl_crystal_size_max 0.291
_exptl_crystal_size_mid 0.188
_exptl_crystal_size_min 0.022
_refine_diff_density_max 1.010
_refine_diff_density_min -1.124
_refine_diff_density_rms 0.098
_refine_ls_extinction_method none
_refine_ls_goodness_of_fit_ref 1.061
_refine_ls_hydrogen_treatment constr
_refine_ls_matrix_type full
_refine_ls_number_parameters 349
_refine_ls_number_reflns 7578
_refine_ls_number_restraints 273
_refine_ls_restrained_S_all 1.064
_refine_ls_R_factor_all 0.0703
_refine_ls_R_factor_gt 0.0368
_refine_ls_shift/su_max 0.001
_refine_ls_shift/su_mean 0.000
_refine_ls_structure_factor_coef Fsqd
_refine_ls_weighting_details 'w=1/[\s^2^(Fo^2^)+(0.0437P)^2^+2.0801P] where P=(Fo^2^+2Fc^2^)/3'
_refine_ls_weighting_scheme calc
_refine_ls_wR_factor_gt 0.0820
_refine_ls_wR_factor_ref 0.0996
_reflns_Friedel_coverage 0.000
_reflns_number_gt 5398
_reflns_number_total 7578
_reflns_threshold_expression 'I > 2\s(I)'
_cod_data_source_file d5dt01873k2.cif
_cod_data_source_block 3
_cod_depositor_comments 'Adding full bibliography for 7719373--7719382.cif.'
_cod_original_sg_symbol_H-M 'P 21/c'
_cod_database_code 7719375
_shelx_shelxl_version_number 2019/1
_shelx_space_group_comment
;
The symmetry employed for this shelxl refinement is uniquely defined
by the following loop, which should always be used as a source of
symmetry information in preference to the above space-group names.
They are only intended as comments.
;
_shelx_estimated_absorpt_t_min 0.717
_shelx_estimated_absorpt_t_max 0.974
_exptl_absorpt_special_details
;
The ratio of minimum to maximum
apparent transmission was 0.852
;

loop_
_space_group_symop_operation_xyz
'x, y, z'
'-x, y+1/2, -z+1/2'
'-x, -y, -z'
'x, -y-1/2, z-1/2'

loop_
_atom_site_label
_atom_site_type_symbol
_atom_site_fract_x
_atom_site_fract_y
_atom_site_fract_z
_atom_site_U_iso_or_equiv
_atom_site_adp_type
_atom_site_occupancy
_atom_site_site_symmetry_order
_atom_site_calc_flag
_atom_site_refinement_flags_posn
_atom_site_refinement_flags_adp
_atom_site_refinement_flags_occupancy
_atom_site_disorder_assembly
_atom_site_disorder_group
Sn1 Sn 0.15322(2) 0.38477(2) 0.70736(2) 0.02824(8) Uani 1 1 d . . . . .
Cl1 Cl 0.05586(7) 0.44684(7) 0.59134(7) 0.0470(2) Uani 1 1 d . . . . .
Cl2 Cl 0.20497(7) 0.48678(8) 0.82251(7) 0.0534(3) Uani 1 1 d . . . . .
Cl3 Cl 0.01533(7) 0.34738(7) 0.78377(7) 0.0494(3) Uani 1 1 d . . . . .
O1 O 0.29074(16) 0.20651(15) 0.66175(16) 0.0326(5) Uani 1 1 d . . . . .
O2 O 0.28361(16) 0.54809(16) 0.62568(16) 0.0366(6) Uani 1 1 d . . . . .
P1 P 0.19009(6) 0.20056(6) 0.70442(6) 0.02982(19) Uani 1 1 d . . . . .
P2 P 0.32802(7) 0.65187(7) 0.59021(8) 0.0428(3) Uani 1 1 d . . . . .
C1 C 0.2846(2) 0.3810(2) 0.6451(2) 0.0271(6) Uani 1 1 d . . . . .
C2 C 0.3279(2) 0.2936(2) 0.6332(2) 0.0272(7) Uani 1 1 d . . . . .
C3 C 0.4112(2) 0.2837(2) 0.5930(2) 0.0332(7) Uani 1 1 d . . . . .
H3 H 0.438334 0.222554 0.585097 0.040 Uiso 1 1 calc R U . . .
C4 C 0.4534(3) 0.3651(3) 0.5648(3) 0.0449(10) Uani 1 1 d . . . . .
H4 H 0.511454 0.360343 0.538198 0.054 Uiso 1 1 calc R U . . .
C5 C 0.4127(3) 0.4539(3) 0.5747(3) 0.0458(10) Uani 1 1 d . . . . .
H5 H 0.442247 0.509397 0.554046 0.055 Uiso 1 1 calc R U . . .
C6 C 0.3293(2) 0.4618(2) 0.6145(2) 0.0318(7) Uani 1 1 d . . . . .
C7 C 0.2254(3) 0.1460(3) 0.8110(3) 0.0478(10) Uani 1 1 d . . . . .
C8 C 0.2782(4) 0.2254(4) 0.8628(3) 0.0698(14) Uani 1 1 d . . . . .
H8A H 0.302013 0.200802 0.919850 0.105 Uiso 1 1 calc R U . . .
H8B H 0.234798 0.278817 0.870214 0.105 Uiso 1 1 calc R U . . .
H8C H 0.331770 0.247435 0.831729 0.105 Uiso 1 1 calc R U . . .
C9 C 0.2918(3) 0.0599(3) 0.8034(3) 0.0604(12) Uani 1 1 d . . . . .
H9A H 0.316619 0.039378 0.861505 0.091 Uiso 1 1 calc R U . . .
H9B H 0.344785 0.078200 0.769888 0.091 Uiso 1 1 calc R U . . .
H9C H 0.256398 0.007296 0.774145 0.091 Uiso 1 1 calc R U . . .
C10 C 0.1373(4) 0.1160(4) 0.8556(3) 0.0763(16) Uani 1 1 d . . . . .
H10A H 0.156011 0.098537 0.915919 0.114 Uiso 1 1 calc R U . . .
H10B H 0.107241 0.061031 0.825181 0.114 Uiso 1 1 calc R U . . .
H10C H 0.092144 0.169314 0.854268 0.114 Uiso 1 1 calc R U . . .
C11 C 0.1155(3) 0.1285(3) 0.6254(3) 0.0423(9) Uani 1 1 d . . . . .
C12 C 0.1524(3) 0.0263(3) 0.6173(3) 0.0599(12) Uani 1 1 d . . . . .
H12A H 0.117232 -0.005445 0.568142 0.090 Uiso 1 1 calc R U . . .
H12B H 0.143485 -0.008988 0.670666 0.090 Uiso 1 1 calc R U . . .
H12C H 0.220165 0.027988 0.607941 0.090 Uiso 1 1 calc R U . . .
C13 C 0.0127(3) 0.1273(3) 0.6504(4) 0.0649(14) Uani 1 1 d . . . . .
H13A H -0.027536 0.093249 0.605810 0.097 Uiso 1 1 calc R U . . .
H13B H -0.010150 0.193062 0.655034 0.097 Uiso 1 1 calc R U . . .
H13C H 0.010200 0.094848 0.706191 0.097 Uiso 1 1 calc R U . . .
C14 C 0.1202(4) 0.1795(3) 0.5388(3) 0.0596(12) Uani 1 1 d . . . . .
H14A H 0.080206 0.145806 0.493847 0.089 Uiso 1 1 calc R U . . .
H14B H 0.186075 0.180281 0.523261 0.089 Uiso 1 1 calc R U . . .
H14C H 0.097441 0.245304 0.543635 0.089 Uiso 1 1 calc R U . . .
C15 C 0.2198(3) 0.6996(2) 0.5309(3) 0.0442(9) Uani 1 1 d . . . . .
C16 C 0.2041(5) 0.6328(3) 0.4524(3) 0.0762(16) Uani 1 1 d . . . . .
H16A H 0.153112 0.658172 0.411998 0.114 Uiso 1 1 calc R U . . .
H16B H 0.186387 0.569096 0.471870 0.114 Uiso 1 1 calc R U . . .
H16C H 0.262857 0.628354 0.423129 0.114 Uiso 1 1 calc R U . . .
C17 C 0.1297(3) 0.7018(4) 0.5767(4) 0.0821(17) Uani 1 1 d . . . . .
H17A H 0.075177 0.711859 0.534183 0.123 Uiso 1 1 calc R U . . .
H17B H 0.133106 0.753977 0.619010 0.123 Uiso 1 1 calc R U . . .
H17C H 0.122224 0.640873 0.606621 0.123 Uiso 1 1 calc R U . . .
C18 C 0.2448(4) 0.8001(3) 0.4987(3) 0.0692(14) Uani 1 1 d . . . . .
H18A H 0.194773 0.821867 0.455417 0.104 Uiso 1 1 calc R U . . .
H18B H 0.305496 0.797544 0.472417 0.104 Uiso 1 1 calc R U . . .
H18C H 0.249941 0.844627 0.547656 0.104 Uiso 1 1 calc R U . . .
C19 C 0.3350(11) 0.7182(8) 0.7066(11) 0.058(3) Uani 0.479(19) 1 d . . P A 1
C20 C 0.3996(10) 0.6568(9) 0.7664(10) 0.065(4) Uani 0.479(19) 1 d . . P A 1
H20A H 0.410019 0.687887 0.823067 0.097 Uiso 0.479(19) 1 calc R U P A 1
H20B H 0.460602 0.648390 0.741550 0.097 Uiso 0.479(19) 1 calc R U P A 1
H20C H 0.369949 0.594197 0.773249 0.097 Uiso 0.479(19) 1 calc R U P A 1
C21 C 0.2406(13) 0.7301(11) 0.7468(7) 0.072(4) Uani 0.479(19) 1 d . . P A 1
H21A H 0.197801 0.769805 0.708792 0.108 Uiso 0.479(19) 1 calc R U P A 1
H21B H 0.211683 0.667234 0.753765 0.108 Uiso 0.479(19) 1 calc R U P A 1
H21C H 0.251813 0.760931 0.803534 0.108 Uiso 0.479(19) 1 calc R U P A 1
C22 C 0.3798(15) 0.8155(9) 0.6960(12) 0.090(5) Uani 0.479(19) 1 d . . P A 1
H22A H 0.389647 0.846824 0.752621 0.135 Uiso 0.479(19) 1 calc R U P A 1
H22B H 0.337690 0.854803 0.656982 0.135 Uiso 0.479(19) 1 calc R U P A 1
H22C H 0.441096 0.807769 0.671432 0.135 Uiso 0.479(19) 1 calc R U P A 1
C19A C 0.3714(11) 0.7060(10) 0.6836(8) 0.061(3) Uani 0.521(19) 1 d . . P A 2
C20A C 0.4440(13) 0.6342(10) 0.7267(11) 0.092(5) Uani 0.521(19) 1 d . . P A 2
H20D H 0.480685 0.665247 0.775440 0.138 Uiso 0.521(19) 1 calc R U P A 2
H20E H 0.487117 0.613029 0.684176 0.138 Uiso 0.521(19) 1 calc R U P A 2
H20F H 0.410167 0.578957 0.747852 0.138 Uiso 0.521(19) 1 calc R U P A 2
C21A C 0.3029(15) 0.7329(10) 0.7488(9) 0.086(5) Uani 0.521(19) 1 d . . P A 2
H21X H 0.338412 0.754383 0.802349 0.129 Uiso 0.521(19) 1 calc R U P A 2
H21Y H 0.264192 0.677199 0.761083 0.129 Uiso 0.521(19) 1 calc R U P A 2
H21Z H 0.261525 0.784541 0.725342 0.129 Uiso 0.521(19) 1 calc R U P A 2
C22A C 0.4264(11) 0.7980(9) 0.6593(11) 0.080(4) Uani 0.521(19) 1 d . . P A 2
H22D H 0.457903 0.826402 0.711933 0.120 Uiso 0.521(19) 1 calc R U P A 2
H22E H 0.381623 0.844082 0.631107 0.120 Uiso 0.521(19) 1 calc R U P A 2
H22F H 0.474185 0.780961 0.619506 0.120 Uiso 0.521(19) 1 calc R U P A 2
C23 C 0.5460(3) 0.9822(3) 0.4272(3) 0.0581(11) Uani 1 1 d . . . . .
H23 H 0.577405 0.970125 0.376467 0.070 Uiso 1 1 calc R U . . .
C24 C 0.5904(3) 0.9628(3) 0.5066(3) 0.0592(11) Uani 1 1 d . . . . .
H24 H 0.652830 0.936889 0.511335 0.071 Uiso 1 1 calc R U . . .
C25 C 0.5453(3) 0.9804(3) 0.5796(3) 0.0570(11) Uani 1 1 d . . . . .
H25 H 0.576516 0.967095 0.635026 0.068 Uiso 1 1 calc R U . . .

loop_
_atom_site_aniso_label
_atom_site_aniso_U_11
_atom_site_aniso_U_22
_atom_site_aniso_U_33
_atom_site_aniso_U_23
_atom_site_aniso_U_13
_atom_site_aniso_U_12
Sn1 0.02829(12) 0.02315(12) 0.03448(13) 0.00084(9) 0.00979(9) 0.00138(9)
Cl1 0.0363(5) 0.0508(6) 0.0532(6) 0.0139(5) -0.0003(4) 0.0070(4)
Cl2 0.0492(6) 0.0590(6) 0.0526(6) -0.0250(5) 0.0082(5) -0.0025(5)
Cl3 0.0475(5) 0.0392(5) 0.0664(6) 0.0019(4) 0.0336(5) 0.0003(4)
O1 0.0333(12) 0.0217(11) 0.0445(13) 0.0052(10) 0.0129(10) 0.0011(9)
O2 0.0333(13) 0.0223(11) 0.0560(15) 0.0061(10) 0.0143(11) 0.0014(9)
P1 0.0332(4) 0.0221(4) 0.0357(5) 0.0047(3) 0.0120(4) 0.0006(3)
P2 0.0329(5) 0.0238(4) 0.0727(7) 0.0132(5) 0.0109(5) 0.0004(4)
C1 0.0245(15) 0.0278(15) 0.0297(15) 0.0050(12) 0.0058(12) 0.0000(12)
C2 0.0300(16) 0.0236(15) 0.0285(15) 0.0042(12) 0.0054(13) -0.0006(12)
C3 0.0296(17) 0.0291(17) 0.0423(19) 0.0074(14) 0.0114(14) 0.0074(13)
C4 0.037(2) 0.0368(19) 0.065(3) 0.0160(17) 0.0241(18) 0.0078(15)
C5 0.039(2) 0.0324(19) 0.069(3) 0.0187(17) 0.0220(19) 0.0058(15)
C6 0.0322(17) 0.0233(15) 0.0409(19) 0.0068(13) 0.0082(14) 0.0032(12)
C7 0.063(2) 0.039(2) 0.043(2) 0.0177(16) 0.0162(18) 0.0139(18)
C8 0.100(4) 0.066(3) 0.043(2) 0.009(2) -0.005(2) 0.017(3)
C9 0.077(3) 0.050(3) 0.056(3) 0.023(2) 0.016(2) 0.027(2)
C10 0.095(4) 0.065(3) 0.077(3) 0.040(3) 0.051(3) 0.025(3)
C11 0.0384(19) 0.0282(18) 0.061(2) -0.0074(16) 0.0068(17) -0.0035(14)
C12 0.055(3) 0.029(2) 0.096(4) -0.018(2) 0.011(2) -0.0046(18)
C13 0.035(2) 0.053(3) 0.108(4) -0.016(3) 0.016(2) -0.0080(19)
C14 0.073(3) 0.053(3) 0.051(2) -0.009(2) -0.007(2) -0.005(2)
C15 0.052(2) 0.0221(17) 0.058(2) 0.0006(15) 0.0017(18) 0.0060(15)
C16 0.119(5) 0.043(3) 0.063(3) 0.000(2) -0.014(3) -0.016(3)
C17 0.048(3) 0.058(3) 0.142(5) -0.013(3) 0.020(3) 0.011(2)
C18 0.092(4) 0.030(2) 0.081(3) 0.013(2) -0.020(3) -0.003(2)
C19 0.079(8) 0.022(4) 0.069(7) -0.007(4) -0.014(5) 0.010(4)
C20 0.066(7) 0.048(6) 0.076(7) 0.008(5) -0.018(5) 0.000(5)
C21 0.082(8) 0.085(8) 0.044(5) -0.023(5) -0.020(5) 0.031(6)
C22 0.131(12) 0.033(5) 0.098(10) -0.005(5) -0.032(8) -0.015(6)
C19A 0.083(7) 0.040(5) 0.056(5) -0.001(4) -0.006(4) -0.017(5)
C20A 0.107(10) 0.067(7) 0.093(9) 0.005(6) -0.039(7) -0.014(6)
C21A 0.111(10) 0.071(7) 0.075(7) -0.023(6) 0.005(7) -0.035(7)
C22A 0.092(9) 0.054(6) 0.090(9) 0.000(5) -0.012(6) -0.033(6)
C23 0.065(3) 0.041(2) 0.070(3) -0.010(2) 0.017(2) 0.000(2)
C24 0.055(3) 0.043(2) 0.079(3) -0.012(2) 0.004(2) 0.003(2)
C25 0.058(3) 0.046(3) 0.066(3) -0.007(2) 0.002(2) 0.001(2)

loop_
_atom_type_symbol
_atom_type_description
_atom_type_scat_dispersion_real
_atom_type_scat_dispersion_imag
_atom_type_scat_source
C C 0.0033 0.0016 'International Tables Vol C Tables 4.2.6.8 and 6.1.1.4'
H H 0.0000 0.0000 'International Tables Vol C Tables 4.2.6.8 and 6.1.1.4'
Cl Cl 0.1484 0.1585 'International Tables Vol C Tables 4.2.6.8 and 6.1.1.4'
O O 0.0106 0.0060 'International Tables Vol C Tables 4.2.6.8 and 6.1.1.4'
P P 0.1023 0.0942 'International Tables Vol C Tables 4.2.6.8 and 6.1.1.4'
Sn Sn -0.6537 1.4246 'International Tables Vol C Tables 4.2.6.8 and 6.1.1.4'

loop_
_geom_angle_atom_site_label_1
_geom_angle_atom_site_label_2
_geom_angle_atom_site_label_3
_geom_angle
_geom_angle_site_symmetry_1
_geom_angle_site_symmetry_3
_geom_angle_publ_flag
C1 Sn1 Cl1 97.92(9) . . ?
C1 Sn1 Cl2 97.42(9) . . ?
Cl1 Sn1 Cl2 118.85(4) . . ?
C1 Sn1 Cl3 165.67(9) . . ?
Cl1 Sn1 Cl3 90.61(4) . . ?
Cl2 Sn1 Cl3 88.40(4) . . ?
C1 Sn1 P1 77.87(9) . . ?
Cl1 Sn1 P1 117.10(4) . . ?
Cl2 Sn1 P1 123.95(4) . . ?
Cl3 Sn1 P1 88.00(3) . . ?
C2 O1 P1 122.29(19) . . ?
C6 O2 P2 121.19(19) . . ?
O1 P1 C11 103.25(15) . . ?
O1 P1 C7 101.85(16) . . ?
C11 P1 C7 117.6(2) . . ?
O1 P1 Sn1 97.96(8) . . ?
C11 P1 Sn1 116.35(13) . . ?
C7 P1 Sn1 115.34(14) . . ?
O2 P2 C19A 102.9(4) . . ?
O2 P2 C15 99.11(15) . . ?
C19A P2 C15 119.1(6) . . ?
O2 P2 C19 95.5(5) . . ?
C15 P2 C19 104.7(4) . . ?
C2 C1 C6 116.9(3) . . ?
C2 C1 Sn1 119.0(2) . . ?
C6 C1 Sn1 124.1(2) . . ?
C3 C2 C1 123.3(3) . . ?
C3 C2 O1 114.0(3) . . ?
C1 C2 O1 122.7(3) . . ?
C4 C3 C2 118.0(3) . . ?
C3 C4 C5 120.9(3) . . ?
C6 C5 C4 120.1(3) . . ?
C5 C6 O2 123.4(3) . . ?
C5 C6 C1 120.8(3) . . ?
O2 C6 C1 115.8(3) . . ?
C8 C7 C10 110.0(4) . . ?
C8 C7 C9 109.6(4) . . ?
C10 C7 C9 110.1(3) . . ?
C8 C7 P1 104.6(3) . . ?
C10 C7 P1 110.3(3) . . ?
C9 C7 P1 112.1(3) . . ?
C14 C11 C12 109.0(4) . . ?
C14 C11 C13 109.8(4) . . ?
C12 C11 C13 110.3(3) . . ?
C14 C11 P1 105.2(3) . . ?
C12 C11 P1 112.6(3) . . ?
C13 C11 P1 109.8(3) . . ?
C17 C15 C16 108.3(4) . . ?
C17 C15 C18 111.0(4) . . ?
C16 C15 C18 108.7(4) . . ?
C17 C15 P2 118.1(3) . . ?
C16 C15 P2 103.4(3) . . ?
C18 C15 P2 106.8(3) . . ?
C20 C19 C22 109.9(11) . . ?
C20 C19 C21 108.4(12) . . ?
C22 C19 C21 109.4(11) . . ?
C20 C19 P2 105.4(8) . . ?
C22 C19 P2 107.7(11) . . ?
C21 C19 P2 115.8(8) . . ?
C21A C19A C20A 108.2(11) . . ?
C21A C19A C22A 108.5(10) . . ?
C20A C19A C22A 108.3(11) . . ?
C21A C19A P2 118.4(10) . . ?
C20A C19A P2 104.8(9) . . ?
C22A C19A P2 108.2(8) . . ?
C24 C23 C25 120.0(4) . 3_676 ?
C23 C24 C25 120.0(4) . . ?
C24 C25 C23 120.1(5) . 3_676 ?

loop_
_geom_bond_atom_site_label_1
_geom_bond_atom_site_label_2
_geom_bond_distance
_geom_bond_site_symmetry_2
_geom_bond_publ_flag
Sn1 C1 2.163(3) . ?
Sn1 Cl1 2.3359(10) . ?
Sn1 Cl2 2.3520(10) . ?
Sn1 Cl3 2.4194(8) . ?
Sn1 P1 2.6313(9) . ?
O1 C2 1.412(4) . ?
O1 P1 1.619(2) . ?
O2 C6 1.386(4) . ?
O2 P2 1.692(2) . ?
P1 C11 1.846(4) . ?
P1 C7 1.848(4) . ?
P2 C19A 1.700(13) . ?
P2 C15 1.841(4) . ?
P2 C19 2.022(16) . ?
C1 C2 1.387(4) . ?
C1 C6 1.397(4) . ?
C2 C3 1.383(4) . ?
C3 C4 1.374(5) . ?
C4 C5 1.382(5) . ?
C5 C6 1.380(5) . ?
C7 C8 1.528(7) . ?
C7 C10 1.533(6) . ?
C7 C9 1.537(6) . ?
C11 C14 1.525(6) . ?
C11 C12 1.531(5) . ?
C11 C13 1.533(5) . ?
C15 C17 1.508(6) . ?
C15 C16 1.535(6) . ?
C15 C18 1.543(5) . ?
C19 C20 1.512(16) . ?
C19 C22 1.517(17) . ?
C19 C21 1.526(18) . ?
C19A C21A 1.503(17) . ?
C19A C20A 1.546(17) . ?
C19A C22A 1.565(14) . ?
C23 C24 1.360(7) . ?
C23 C25 1.388(6) 3_676 ?
C24 C25 1.365(6) . ?
